data_7037602
loop_
_publ_author_name
'Deacon, Glen B.'
'Junk, Peter C.'
'Kelly, Rory P.'
'Wang, Jun'

_publ_section_title
;
 Exploring the effect of the Ln(III)/Ln(II) redox potential on C-F
 activation and on oxidation of some lanthanoid organoamides.
;
_journal_issue 4
_journal_name_full 'Dalton transactions (Cambridge, England : 2003)'
_journal_page_first 1422
_journal_page_last 1435
_journal_paper_doi 10.1039/c5dt04239a
_journal_volume 45
_journal_year 2016
_chemical_formula_moiety 'C70 H92 F10 N8 Sm2, 2(C6 D6)'
_chemical_formula_sum 'C82 H92 D12 F10 N8 Sm2'
_chemical_formula_weight 1704.50
_space_group_crystal_system monoclinic
_space_group_IT_number 14
_space_group_name_Hall '-P 2yn'
_space_group_name_H-M_alt 'P 1 21/n 1'
_symmetry_space_group_name_Hall '-P 2yn'
_symmetry_space_group_name_H-M 'P 1 21/n 1'
_atom_sites_solution_hydrogens geom
_audit_creation_date 2015-10-27
_audit_creation_method
;
Olex2 1.2
(compiled 2015.09.30 svn.r3233 for OlexSys, GUI svn.r5103)
;
_audit_update_record
;
2015-10-28 deposited with the CCDC.
2015-12-04 downloaded from the CCDC.
;
_cell_angle_alpha 90
_cell_angle_beta 99.08(3)
_cell_angle_gamma 90
_cell_formula_units_Z 2
_cell_length_a 14.519(3)
_cell_length_b 13.306(3)
_cell_length_c 20.545(4)
_cell_measurement_reflns_used 56432
_cell_measurement_temperature 100(2)
_cell_measurement_theta_max 25.244
_cell_measurement_theta_min 2.008
_cell_volume 3919.3(15)
_computing_cell_refinement 'XDS (Kabsch, 1993)'
_computing_data_collection 'BluIce (McPhillips, 2002)'
_computing_data_reduction 'XDS (Kabsch, 1993)'
_computing_molecular_graphics 'X-Seed (Barbour, 2001)'
_computing_publication_material 'CIFTAB (Sheldrick, 1997)'
_computing_structure_refinement 'SHELXL-2014 (Sheldrick, 2014)'
_computing_structure_solution 'SHELXS-97 (Sheldrick, 1997)'
_diffrn_ambient_temperature 100
_diffrn_measured_fraction_theta_full 0.970
_diffrn_measured_fraction_theta_max 0.966
_diffrn_measurement_device_type 'ADSC Quantum 210r'
_diffrn_measurement_method 'Phi Scan'
_diffrn_radiation_monochromator 'Silicon Double Crystal'
_diffrn_radiation_type Synchrotron
_diffrn_radiation_wavelength 0.7108
_diffrn_reflns_av_R_equivalents 0.0853
_diffrn_reflns_av_unetI/netI 0.0576
_diffrn_reflns_laue_measured_fraction_full 0.970
_diffrn_reflns_laue_measured_fraction_max 0.966
_diffrn_reflns_limit_h_max 18
_diffrn_reflns_limit_h_min -18
_diffrn_reflns_limit_k_max 17
_diffrn_reflns_limit_k_min -17
_diffrn_reflns_limit_l_max 26
_diffrn_reflns_limit_l_min -26
_diffrn_reflns_number 37998
_diffrn_reflns_point_group_measured_fraction_full 0.970
_diffrn_reflns_point_group_measured_fraction_max 0.966
_diffrn_reflns_theta_full 25.000
_diffrn_reflns_theta_max 27.500
_diffrn_reflns_theta_min 2.008
_diffrn_source 'Australian Synchrotron'
_exptl_absorpt_coefficient_mu 1.555
_exptl_absorpt_correction_type none
_exptl_crystal_colour 'light yellow'
_exptl_crystal_density_diffrn 1.444
_exptl_crystal_density_method 'not measured'
_exptl_crystal_description prism
_exptl_crystal_F_000 1732
_exptl_crystal_size_max 0.1
_exptl_crystal_size_mid 0.08
_exptl_crystal_size_min 0.06
_refine_diff_density_max 2.438
_refine_diff_density_min -1.505
_refine_diff_density_rms 0.125
_refine_ls_extinction_method none
_refine_ls_goodness_of_fit_ref 1.057
_refine_ls_hydrogen_treatment constr
_refine_ls_matrix_type full
_refine_ls_number_parameters 470
_refine_ls_number_reflns 8693
_refine_ls_number_restraints 0
_refine_ls_restrained_S_all 1.057
_refine_ls_R_factor_all 0.0502
_refine_ls_R_factor_gt 0.0480
_refine_ls_shift/su_max 0.001
_refine_ls_shift/su_mean 0.000
_refine_ls_structure_factor_coef Fsqd
_refine_ls_weighting_details 'w=1/[\s^2^(Fo^2^)+(0.0384P)^2^+11.5826P] where P=(Fo^2^+2Fc^2^)/3'
_refine_ls_weighting_scheme calc
_refine_ls_wR_factor_gt 0.1168
_refine_ls_wR_factor_ref 0.1182
_reflns_Friedel_coverage 0.000
_reflns_number_gt 8153
_reflns_number_total 8693
_reflns_threshold_expression 'I > 2\s(I)'
_cod_data_source_file c5dt04239a1.cif
_cod_data_source_block added_by_encifer
_cod_depositor_comments 'Adding full bibliography for 7037593--7037603.cif.'
_cod_original_cell_volume 3919.4(14)
_cod_database_code 7037602
_shelx_space_group_comment
;
The symmetry employed for this shelxl refinement is uniquely defined
by the following loop, which should always be used as a source of
symmetry information in preference to the above space-group names.
They are only intended as comments.
;
_shelx_estimated_absorpt_t_max 0.912
_shelx_estimated_absorpt_t_min 0.860
_olex2_refinement_description
;
1. Fixed Uiso
 At 1.2 times of:
  All C(H) groups, All C(H,H) groups
 At 1.5 times of:
  All C(H,H,H) groups
2.a Ternary CH refined with riding coordinates:
 C8(H8), C11(H11), C20(H20), C23(H23)
2.b Secondary CH2 refined with riding coordinates:
 C32(H32A,H32B), C33(H33A,H33B)
2.c Aromatic/amide H refined with riding coordinates:
 C1(H1), C4(H4), C5(H5), C6(H6), C16(H16), C17(H17), C18(H18), C29(H29),
 C40(D40), C41(D41), C42(D42), C43(D43), C44(D44), C45(D45)
2.d Idealised Me refined as rotating group:
 C9(H9A,H9B,H9C), C10(H10A,H10B,H10C), C12(H12A,H12B,H12C), C13(H13A,H13B,
 H13C), C21(H21A,H21B,H21C), C22(H22A,H22B,H22C), C24(H24A,H24B,H24C), C25(H25A,
 H25B,H25C), C34(H34A,H34B,H34C), C35(H35A,H35B,H35C)
;
_shelx_shelxl_version_number 2014/7
_olex2_submission_special_instructions 'No special instructions were received'

loop_
_space_group_symop_operation_xyz
'x, y, z'
'-x+1/2, y+1/2, -z+1/2'
'-x, -y, -z'
'x-1/2, -y-1/2, z-1/2'

loop_
_atom_site_label
_atom_site_type_symbol
_atom_site_fract_x
_atom_site_fract_y
_atom_site_fract_z
_atom_site_U_iso_or_equiv
_atom_site_adp_type
_atom_site_occupancy
_atom_site_site_symmetry_order
_atom_site_calc_flag
_atom_site_refinement_flags_posn
Sm1 Sm 1.02340(2) 0.48978(2) 0.59218(2) 0.02667(8) Uani 1 1 d .
F1 F 1.13837(15) 0.34569(18) 0.62235(12) 0.0375(5) Uani 1 1 d .
N1 N 0.9615(2) 0.4645(2) 0.69562(14) 0.0237(5) Uani 1 1 d .
C1 C 0.9152(2) 0.3815(3) 0.67481(16) 0.0236(6) Uani 1 1 d .
H1 H 0.8801 0.3458 0.7027 0.028 Uiso 1 1 calc R
F2 F 1.2665(2) 0.1986(2) 0.6399(2) 0.0697(9) Uani 1 1 d .
N2 N 0.9191(2) 0.3498(2) 0.61446(14) 0.0265(6) Uani 1 1 d .
C2 C 0.9662(3) 0.4997(2) 0.76187(17) 0.0242(7) Uani 1 1 d .
F3 F 1.50087(19) 0.4434(3) 0.68888(17) 0.0705(10) Uani 1 1 d .
N3 N 1.1771(3) 0.5380(3) 0.6390(2) 0.0412(8) Uani 1 1 d .
C3 C 1.0524(3) 0.4886(3) 0.80500(17) 0.0262(7) Uani 1 1 d .
F4 F 1.3782(2) 0.5872(2) 0.66904(16) 0.0583(8) Uani 1 1 d .
N4 N 1.0298(2) 0.6772(3) 0.62030(17) 0.0369(7) Uani 1 1 d .
C4 C 1.0614(3) 0.5315(3) 0.86760(18) 0.0340(8) Uani 1 1 d .
H4 H 1.1191 0.5259 0.8965 0.041 Uiso 1 1 calc R
F5 F 0.92996(18) 0.5575(2) 0.50469(11) 0.0419(6) Uani 1 1 d .
C5 C 0.9881(3) 0.5822(3) 0.88834(19) 0.0365(8) Uani 1 1 d .
H5 H 0.9954 0.6108 0.9312 0.044 Uiso 1 1 calc R
C6 C 0.9046(3) 0.5912(3) 0.84676(19) 0.0346(8) Uani 1 1 d .
H6 H 0.8542 0.6253 0.8616 0.042 Uiso 1 1 calc R
C7 C 0.8922(3) 0.5511(3) 0.78297(18) 0.0302(7) Uani 1 1 d .
C8 C 1.1297(3) 0.4263(3) 0.78294(18) 0.0305(7) Uani 1 1 d .
H8 H 1.1287 0.4400 0.7350 0.037 Uiso 1 1 calc R
C9 C 1.1107(3) 0.3138(3) 0.7903(2) 0.0409(9) Uani 1 1 d .
H9A H 1.0465 0.2986 0.7700 0.061 Uiso 1 1 calc GR
H9B H 1.1192 0.2962 0.8372 0.061 Uiso 1 1 calc GR
H9C H 1.1542 0.2748 0.7684 0.061 Uiso 1 1 calc GR
C10 C 1.2271(3) 0.4517(4) 0.8184(2) 0.0449(10) Uani 1 1 d .
H10A H 1.2323 0.4328 0.8649 0.067 Uiso 1 1 calc GR
H10B H 1.2381 0.5240 0.8150 0.067 Uiso 1 1 calc GR
H10C H 1.2734 0.4146 0.7980 0.067 Uiso 1 1 calc GR
C11 C 0.7977(3) 0.5621(4) 0.7401(2) 0.0441(10) Uani 1 1 d .
H11 H 0.8052 0.5459 0.6937 0.053 Uiso 1 1 calc R
C12 C 0.7580(4) 0.6691(4) 0.7410(3) 0.0592(14) Uani 1 1 d .
H12A H 0.8050 0.7176 0.7317 0.089 Uiso 1 1 calc GR
H12B H 0.7412 0.6830 0.7844 0.089 Uiso 1 1 calc GR
H12C H 0.7023 0.6749 0.7073 0.089 Uiso 1 1 calc GR
C13 C 0.7286(4) 0.4856(5) 0.7619(4) 0.0670(17) Uani 1 1 d .
H13A H 0.7241 0.4965 0.8085 0.100 Uiso 1 1 calc GR
H13B H 0.7509 0.4172 0.7560 0.100 Uiso 1 1 calc GR
H13C H 0.6671 0.4946 0.7352 0.100 Uiso 1 1 calc GR
C14 C 0.8643(3) 0.2647(3) 0.58766(16) 0.0275(7) Uani 1 1 d .
C15 C 0.7721(3) 0.2784(3) 0.55855(19) 0.0344(8) Uani 1 1 d .
C16 C 0.7232(3) 0.1963(4) 0.5261(2) 0.0427(10) Uani 1 1 d .
H16 H 0.6606 0.2055 0.5052 0.051 Uiso 1 1 calc R
C17 C 0.7639(3) 0.1041(4) 0.5239(2) 0.0444(10) Uani 1 1 d .
H17 H 0.7300 0.0502 0.5012 0.053 Uiso 1 1 calc R
C18 C 0.8539(3) 0.0894(3) 0.5545(2) 0.0394(9) Uani 1 1 d .
H18 H 0.8812 0.0247 0.5541 0.047 Uiso 1 1 calc R
C19 C 0.9059(3) 0.1693(3) 0.58640(18) 0.0333(8) Uani 1 1 d .
C20 C 0.7231(3) 0.3782(4) 0.5599(2) 0.0456(10) Uani 1 1 d .
H20 H 0.7679 0.4281 0.5835 0.055 Uiso 1 1 calc R
C21 C 0.6378(5) 0.3710(5) 0.5956(3) 0.0721(18) Uani 1 1 d .
H21A H 0.6579 0.3492 0.6412 0.108 Uiso 1 1 calc GR
H21B H 0.5934 0.3221 0.5729 0.108 Uiso 1 1 calc GR
H21C H 0.6078 0.4369 0.5954 0.108 Uiso 1 1 calc GR
C22 C 0.6908(4) 0.4155(4) 0.4896(3) 0.0609(14) Uani 1 1 d .
H22A H 0.6455 0.3680 0.4663 0.091 Uiso 1 1 calc GR
H22B H 0.7446 0.4207 0.4663 0.091 Uiso 1 1 calc GR
H22C H 0.6615 0.4817 0.4910 0.091 Uiso 1 1 calc GR
C23 C 1.0045(3) 0.1477(3) 0.6197(2) 0.0379(9) Uani 1 1 d .
H23 H 1.0352 0.2133 0.6334 0.045 Uiso 1 1 calc R
C24 C 1.0041(4) 0.0841(5) 0.6817(2) 0.0576(13) Uani 1 1 d .
H24A H 0.9771 0.0179 0.6692 0.086 Uiso 1 1 calc GR
H24B H 0.9666 0.1177 0.7109 0.086 Uiso 1 1 calc GR
H24C H 1.0681 0.0758 0.7046 0.086 Uiso 1 1 calc GR
C25 C 1.0631(4) 0.0946(4) 0.5743(3) 0.0538(12) Uani 1 1 d .
H25A H 1.0656 0.1363 0.5353 0.081 Uiso 1 1 calc GR
H25B H 1.0348 0.0296 0.5606 0.081 Uiso 1 1 calc GR
H25C H 1.1265 0.0840 0.5979 0.081 Uiso 1 1 calc GR
C26 C 1.2497(3) 0.4729(3) 0.6467(2) 0.0375(9) Uani 1 1 d .
C27 C 1.2310(3) 0.3710(3) 0.63923(19) 0.0365(8) Uani 1 1 d .
C28 C 1.2957(3) 0.2955(4) 0.6489(2) 0.0490(11) Uani 1 1 d .
C29 C 1.3893(3) 0.3173(5) 0.6656(3) 0.0543(12) Uani 1 1 d .
H29 H 1.4357 0.2663 0.6720 0.065 Uiso 1 1 calc R
C30 C 1.4105(3) 0.4160(5) 0.6722(2) 0.0498(12) Uani 1 1 d .
C31 C 1.3470(3) 0.4914(4) 0.6637(2) 0.0450(11) Uani 1 1 d .
C32 C 1.1959(3) 0.6388(3) 0.6668(2) 0.0452(10) Uani 1 1 d .
H32A H 1.2249 0.6811 0.6359 0.054 Uiso 1 1 calc R
H32B H 1.2394 0.6345 0.7090 0.054 Uiso 1 1 calc R
C33 C 1.1035(4) 0.6852(3) 0.6783(2) 0.0463(10) Uani 1 1 d .
H33A H 1.0823 0.6512 0.7161 0.056 Uiso 1 1 calc R
H33B H 1.1136 0.7570 0.6899 0.056 Uiso 1 1 calc R
C34 C 0.9426(4) 0.7150(4) 0.6334(3) 0.0643(15) Uani 1 1 d .
H34A H 0.8986 0.7192 0.5921 0.096 Uiso 1 1 calc GR
H34B H 0.9517 0.7821 0.6532 0.096 Uiso 1 1 calc GR
H34C H 0.9176 0.6698 0.6640 0.096 Uiso 1 1 calc GR
C35 C 1.0617(4) 0.7314(4) 0.5654(3) 0.0608(14) Uani 1 1 d .
H35A H 1.0786 0.8004 0.5791 0.091 Uiso 1 1 calc GR
H35B H 1.0115 0.7326 0.5275 0.091 Uiso 1 1 calc GR
H35C H 1.1162 0.6971 0.5532 0.091 Uiso 1 1 calc GR
C40 C 0.4094(5) 0.1773(4) 0.3995(3) 0.0638(15) Uani 1 1 d .
D40 D 0.4362 0.1349 0.3704 0.077 Uiso 1 1 calc R
C41 C 0.3390(5) 0.1415(5) 0.4298(3) 0.0747(19) Uani 1 1 d .
D41 D 0.3178 0.0745 0.4216 0.090 Uiso 1 1 calc R
C42 C 0.2987(5) 0.2003(5) 0.4718(3) 0.0714(17) Uani 1 1 d .
D42 D 0.2511 0.1746 0.4940 0.086 Uiso 1 1 calc R
C43 C 0.3292(7) 0.2987(6) 0.4810(4) 0.102(3) Uani 1 1 d .
D43 D 0.2991 0.3432 0.5071 0.122 Uiso 1 1 calc R
C44 C 0.4036(6) 0.3324(6) 0.4521(4) 0.093(3) Uani 1 1 d .
D44 D 0.4281 0.3979 0.4617 0.112 Uiso 1 1 calc R
C45 C 0.4416(4) 0.2722(4) 0.4103(3) 0.0593(13) Uani 1 1 d .
D45 D 0.4904 0.2965 0.3887 0.071 Uiso 1 1 calc R

loop_
_atom_site_aniso_label
_atom_site_aniso_U_11
_atom_site_aniso_U_22
_atom_site_aniso_U_33
_atom_site_aniso_U_23
_atom_site_aniso_U_13
_atom_site_aniso_U_12
Sm1 0.03022(13) 0.02802(12) 0.02257(11) -0.00030(6) 0.00668(7) -0.00678(6)
F1 0.0250(11) 0.0400(12) 0.0478(13) 0.0044(10) 0.0067(9) -0.0057(9)
N1 0.0221(14) 0.0250(13) 0.0243(14) -0.0012(11) 0.0051(10) 0.0010(11)
C1 0.0180(15) 0.0284(16) 0.0249(15) 0.0028(12) 0.0052(12) -0.0011(12)
F2 0.0489(18) 0.0465(16) 0.114(3) 0.0144(17) 0.0137(17) 0.0059(13)
N2 0.0237(15) 0.0315(15) 0.0247(14) -0.0030(11) 0.0053(11) -0.0053(11)
C2 0.0239(17) 0.0260(16) 0.0237(16) -0.0007(12) 0.0068(13) -0.0011(12)
F3 0.0249(15) 0.113(3) 0.075(2) -0.033(2) 0.0124(13) -0.0084(15)
N3 0.038(2) 0.0355(18) 0.052(2) -0.0110(16) 0.0122(16) -0.0074(15)
C3 0.0278(18) 0.0307(17) 0.0207(16) 0.0053(12) 0.0057(13) -0.0017(13)
F4 0.0391(16) 0.0631(18) 0.074(2) -0.0181(15) 0.0140(13) -0.0191(13)
N4 0.041(2) 0.0345(17) 0.0348(17) 0.0081(13) 0.0058(14) -0.0038(14)
C4 0.035(2) 0.041(2) 0.0250(17) -0.0006(15) 0.0023(14) -0.0017(16)
F5 0.0450(14) 0.0505(14) 0.0296(11) -0.0043(10) 0.0036(10) 0.0131(11)
C5 0.046(2) 0.037(2) 0.0274(18) -0.0053(15) 0.0100(16) -0.0015(17)
C6 0.038(2) 0.0352(19) 0.0337(19) -0.0071(15) 0.0157(16) 0.0031(16)
C7 0.0275(19) 0.0318(18) 0.0322(18) -0.0034(14) 0.0075(14) 0.0033(14)
C8 0.0239(18) 0.040(2) 0.0281(17) 0.0012(14) 0.0042(13) 0.0043(14)
C9 0.039(2) 0.038(2) 0.045(2) 0.0026(17) 0.0065(17) 0.0128(17)
C10 0.029(2) 0.065(3) 0.040(2) -0.003(2) 0.0014(16) 0.0038(19)
C11 0.030(2) 0.060(3) 0.042(2) -0.015(2) 0.0035(16) 0.0151(19)
C12 0.046(3) 0.071(3) 0.061(3) -0.006(3) 0.008(2) 0.033(3)
C13 0.029(3) 0.084(4) 0.089(5) -0.033(3) 0.014(3) -0.004(2)
C14 0.0288(18) 0.0341(18) 0.0206(15) 0.0004(13) 0.0071(13) -0.0107(14)
C15 0.029(2) 0.043(2) 0.0309(18) 0.0060(15) 0.0057(14) -0.0104(16)
C16 0.032(2) 0.066(3) 0.0286(19) 0.0059(18) 0.0005(15) -0.0192(19)
C17 0.053(3) 0.049(2) 0.032(2) -0.0059(17) 0.0088(18) -0.023(2)
C18 0.047(2) 0.035(2) 0.038(2) -0.0078(16) 0.0139(18) -0.0125(17)
C19 0.039(2) 0.0347(19) 0.0282(17) -0.0037(14) 0.0101(15) -0.0106(16)
C20 0.030(2) 0.053(3) 0.054(3) 0.010(2) 0.0048(18) -0.0013(18)
C21 0.075(4) 0.085(4) 0.067(4) 0.015(3) 0.045(3) 0.019(3)
C22 0.075(4) 0.062(3) 0.048(3) 0.012(2) 0.019(3) 0.017(3)
C23 0.036(2) 0.0313(19) 0.046(2) -0.0044(16) 0.0071(17) -0.0034(15)
C24 0.053(3) 0.076(4) 0.042(3) 0.005(2) 0.001(2) -0.005(3)
C25 0.050(3) 0.061(3) 0.052(3) 0.003(2) 0.010(2) 0.012(2)
C26 0.030(2) 0.051(2) 0.034(2) -0.0111(17) 0.0129(16) -0.0098(17)
C27 0.028(2) 0.051(2) 0.0311(19) -0.0003(16) 0.0073(14) -0.0076(16)
C28 0.039(3) 0.060(3) 0.049(3) 0.004(2) 0.0090(19) 0.003(2)
C29 0.032(2) 0.078(4) 0.054(3) 0.002(3) 0.011(2) 0.009(2)
C30 0.023(2) 0.087(4) 0.040(2) -0.013(2) 0.0086(16) 0.000(2)
C31 0.033(2) 0.059(3) 0.044(2) -0.0166(19) 0.0114(18) -0.0152(19)
C32 0.048(3) 0.045(2) 0.043(2) -0.0058(19) 0.0077(19) -0.0086(19)
C33 0.061(3) 0.039(2) 0.040(2) -0.0030(18) 0.012(2) -0.010(2)
C34 0.056(3) 0.049(3) 0.091(4) -0.012(3) 0.021(3) 0.003(2)
C35 0.079(4) 0.044(3) 0.065(3) 0.007(2) 0.031(3) -0.009(3)
C40 0.080(4) 0.050(3) 0.071(4) -0.006(3) 0.041(3) 0.009(3)
C41 0.104(5) 0.050(3) 0.081(4) 0.001(3) 0.048(4) 0.001(3)
C42 0.072(4) 0.082(4) 0.069(4) 0.011(3) 0.038(3) 0.009(3)
C43 0.138(8) 0.080(5) 0.107(6) -0.029(4) 0.080(6) -0.004(5)
C44 0.120(7) 0.069(4) 0.104(6) -0.036(4) 0.057(5) -0.016(4)
C45 0.053(3) 0.062(3) 0.066(3) -0.014(3) 0.019(2) 0.001(2)

loop_
_atom_type_symbol
_atom_type_description
_atom_type_scat_dispersion_real
_atom_type_scat_dispersion_imag
_atom_type_scat_source
C C 0.0033 0.0016 'International Tables Vol C Tables 4.2.6.8 and 6.1.1.4'
D D 0.0000 0.0000 'International Tables Vol C Tables 4.2.6.8 and 6.1.1.4'
F F 0.0171 0.0103 'International Tables Vol C Tables 4.2.6.8 and 6.1.1.4'
H H 0.0000 0.0000 'International Tables Vol C Tables 4.2.6.8 and 6.1.1.4'
N N 0.0061 0.0033 'International Tables Vol C Tables 4.2.6.8 and 6.1.1.4'
Sm Sm -0.1120 3.4610 'International Tables Vol C Tables 4.2.6.8 and 6.1.1.4'

loop_
_geom_angle_atom_site_label_1
_geom_angle_atom_site_label_2
_geom_angle_atom_site_label_3
_geom_angle
_geom_angle_site_symmetry_1
_geom_angle_site_symmetry_3
F1 Sm1 Sm1 107.87(6) . 3_766
F1 Sm1 C1 82.97(8) . .
F1 Sm1 N4 132.70(10) . .
N1 Sm1 Sm1 148.25(7) . 3_766
N1 Sm1 F1 90.10(9) . .
N1 Sm1 C1 27.43(10) . .
N1 Sm1 N2 54.71(9) . .
N1 Sm1 N4 86.75(10) . .
C1 Sm1 Sm1 127.13(7) . 3_766
N2 Sm1 Sm1 102.80(7) . 3_766
N2 Sm1 F1 77.69(9) . .
N2 Sm1 C1 27.27(9) . .
N2 Sm1 N4 133.60(11) . .
N3 Sm1 Sm1 113.48(10) . 3_766
N3 Sm1 F1 64.41(11) . .
N3 Sm1 N1 97.77(12) . .
N3 Sm1 C1 117.53(12) . .
N3 Sm1 N2 133.47(12) . .
N3 Sm1 N4 69.32(12) . .
N4 Sm1 Sm1 98.73(8) . 3_766
N4 Sm1 C1 111.03(10) . .
F5 Sm1 Sm1 34.24(6) 3_766 3_766
F5 Sm1 Sm1 34.72(6) . 3_766
F5 Sm1 F1 141.19(8) . .
F5 Sm1 F1 74.52(8) 3_766 .
F5 Sm1 N1 119.11(10) . .
F5 Sm1 N1 155.91(10) 3_766 .
F5 Sm1 C1 110.72(10) . .
F5 Sm1 C1 129.77(10) 3_766 .
F5 Sm1 N2 103.08(10) 3_766 .
F5 Sm1 N2 97.95(10) . .
F5 Sm1 N3 128.46(12) . .
F5 Sm1 N3 92.22(11) 3_766 .
F5 Sm1 N4 77.70(10) . .
F5 Sm1 N4 117.33(10) 3_766 .
F5 Sm1 F5 68.96(10) . 3_766
C27 F1 Sm1 116.9(2) . .
C1 N1 Sm1 94.1(2) . .
C1 N1 C2 121.6(3) . .
C2 N1 Sm1 143.9(2) . .
Sm1 C1 H1 179.1 . .
N1 C1 Sm1 58.49(17) . .
N1 C1 H1 120.9 . .
N2 C1 Sm1 59.78(18) . .
N2 C1 N1 118.3(3) . .
N2 C1 H1 120.9 . .
C1 N2 Sm1 92.9(2) . .
C1 N2 C14 120.5(3) . .
C14 N2 Sm1 146.4(2) . .
C3 C2 N1 117.7(3) . .
C7 C2 N1 122.0(3) . .
C7 C2 C3 120.1(3) . .
C26 N3 Sm1 122.6(3) . .
C26 N3 C32 116.4(4) . .
C32 N3 Sm1 120.7(3) . .
C2 C3 C8 119.3(3) . .
C4 C3 C2 118.5(3) . .
C4 C3 C8 122.1(3) . .
C33 N4 Sm1 104.4(2) . .
C34 N4 Sm1 112.7(3) . .
C34 N4 C33 112.0(4) . .
C34 N4 C35 111.6(4) . .
C35 N4 Sm1 108.0(3) . .
C35 N4 C33 107.9(4) . .
C3 C4 H4 119.4 . .
C5 C4 C3 121.3(4) . .
C5 C4 H4 119.4 . .
Sm1 F5 Sm1 111.04(10) . 3_766
C4 C5 H5 120.1 . .
C6 C5 C4 119.8(4) . .
C6 C5 H5 120.1 . .
C5 C6 H6 119.4 . .
C5 C6 C7 121.3(4) . .
C7 C6 H6 119.4 . .
C2 C7 C6 119.0(3) . .
C2 C7 C11 122.4(3) . .
C6 C7 C11 118.6(3) . .
C3 C8 H8 107.4 . .
C3 C8 C9 110.5(3) . .
C3 C8 C10 114.2(3) . .
C9 C8 H8 107.4 . .
C10 C8 H8 107.4 . .
C10 C8 C9 109.7(3) . .
C8 C9 H9A 109.5 . .
C8 C9 H9B 109.5 . .
C8 C9 H9C 109.5 . .
H9A C9 H9B 109.5 . .
H9A C9 H9C 109.5 . .
H9B C9 H9C 109.5 . .
C8 C10 H10A 109.5 . .
C8 C10 H10B 109.5 . .
C8 C10 H10C 109.5 . .
H10A C10 H10B 109.5 . .
H10A C10 H10C 109.5 . .
H10B C10 H10C 109.5 . .
C7 C11 H11 108.0 . .
C7 C11 C12 112.9(4) . .
C7 C11 C13 109.7(4) . .
C12 C11 H11 108.0 . .
C12 C11 C13 110.1(4) . .
C13 C11 H11 108.0 . .
C11 C12 H12A 109.5 . .
C11 C12 H12B 109.5 . .
C11 C12 H12C 109.5 . .
H12A C12 H12B 109.5 . .
H12A C12 H12C 109.5 . .
H12B C12 H12C 109.5 . .
C11 C13 H13A 109.5 . .
C11 C13 H13B 109.5 . .
C11 C13 H13C 109.5 . .
H13A C13 H13B 109.5 . .
H13A C13 H13C 109.5 . .
H13B C13 H13C 109.5 . .
C15 C14 N2 119.9(3) . .
C15 C14 C19 119.8(3) . .
C19 C14 N2 120.2(3) . .
C14 C15 C16 118.7(4) . .
C14 C15 C20 122.1(4) . .
C16 C15 C20 119.1(4) . .
C15 C16 H16 119.2 . .
C17 C16 C15 121.5(4) . .
C17 C16 H16 119.2 . .
C16 C17 H17 120.1 . .
C16 C17 C18 119.9(4) . .
C18 C17 H17 120.1 . .
C17 C18 H18 119.7 . .
C17 C18 C19 120.7(4) . .
C19 C18 H18 119.7 . .
C14 C19 C23 122.7(3) . .
C18 C19 C14 119.3(4) . .
C18 C19 C23 117.9(4) . .
C15 C20 H20 108.7 . .
C15 C20 C21 111.7(4) . .
C15 C20 C22 110.1(4) . .
C21 C20 H20 108.7 . .
C22 C20 H20 108.7 . .
C22 C20 C21 108.7(4) . .
C20 C21 H21A 109.5 . .
C20 C21 H21B 109.5 . .
C20 C21 H21C 109.5 . .
H21A C21 H21B 109.5 . .
H21A C21 H21C 109.5 . .
H21B C21 H21C 109.5 . .
C20 C22 H22A 109.5 . .
C20 C22 H22B 109.5 . .
C20 C22 H22C 109.5 . .
H22A C22 H22B 109.5 . .
H22A C22 H22C 109.5 . .
H22B C22 H22C 109.5 . .
C19 C23 H23 108.0 . .
C19 C23 C24 110.7(4) . .
C19 C23 C25 112.9(4) . .
C24 C23 H23 108.0 . .
C24 C23 C25 109.1(4) . .
C25 C23 H23 108.0 . .
C23 C24 H24A 109.5 . .
C23 C24 H24B 109.5 . .
C23 C24 H24C 109.5 . .
H24A C24 H24B 109.5 . .
H24A C24 H24C 109.5 . .
H24B C24 H24C 109.5 . .
C23 C25 H25A 109.5 . .
C23 C25 H25B 109.5 . .
C23 C25 H25C 109.5 . .
H25A C25 H25B 109.5 . .
H25A C25 H25C 109.5 . .
H25B C25 H25C 109.5 . .
N3 C26 C27 118.5(4) . .
N3 C26 C31 130.0(4) . .
C27 C26 C31 111.4(4) . .
F1 C27 C26 115.7(4) . .
C28 C27 F1 118.5(4) . .
C28 C27 C26 125.7(4) . .
F2 C28 C27 118.9(4) . .
F2 C28 C29 120.4(5) . .
C27 C28 C29 120.6(5) . .
C28 C29 H29 122.3 . .
C30 C29 C28 115.4(5) . .
C30 C29 H29 122.3 . .
F3 C30 C31 116.5(5) . .
C29 C30 F3 118.9(5) . .
C29 C30 C31 124.6(4) . .
F4 C31 C26 119.4(5) . .
F4 C31 C30 118.4(4) . .
C30 C31 C26 122.2(4) . .
N3 C32 H32A 110.0 . .
N3 C32 H32B 110.0 . .
N3 C32 C33 108.4(4) . .
H32A C32 H32B 108.4 . .
C33 C32 H32A 110.0 . .
C33 C32 H32B 110.0 . .
N4 C33 C32 112.9(4) . .
N4 C33 H33A 109.0 . .
N4 C33 H33B 109.0 . .
C32 C33 H33A 109.0 . .
C32 C33 H33B 109.0 . .
H33A C33 H33B 107.8 . .
N4 C34 H34A 109.5 . .
N4 C34 H34B 109.5 . .
N4 C34 H34C 109.5 . .
H34A C34 H34B 109.5 . .
H34A C34 H34C 109.5 . .
H34B C34 H34C 109.5 . .
N4 C35 H35A 109.5 . .
N4 C35 H35B 109.5 . .
N4 C35 H35C 109.5 . .
H35A C35 H35B 109.5 . .
H35A C35 H35C 109.5 . .
H35B C35 H35C 109.5 . .
C41 C40 D40 119.5 . .
C45 C40 D40 119.5 . .
C45 C40 C41 121.1(5) . .
C40 C41 D41 119.5 . .
C42 C41 C40 121.1(6) . .
C42 C41 D41 119.5 . .
C41 C42 D42 121.0 . .
C41 C42 C43 117.9(6) . .
C43 C42 D42 121.0 . .
C42 C43 D43 120.0 . .
C44 C43 C42 120.0(6) . .
C44 C43 D43 120.0 . .
C43 C44 D44 119.9 . .
C45 C44 C43 120.3(7) . .
C45 C44 D44 119.9 . .
C40 C45 D45 120.3 . .
C44 C45 C40 119.4(6) . .
C44 C45 D45 120.3 . .

loop_
_geom_bond_atom_site_label_1
_geom_bond_atom_site_label_2
_geom_bond_distance
_geom_bond_site_symmetry_2
Sm1 Sm1 3.7511(9) 3_766
Sm1 F1 2.553(2) .
Sm1 N1 2.458(3) .
Sm1 C1 2.876(3) .
Sm1 N2 2.488(3) .
Sm1 N3 2.375(4) .
Sm1 N4 2.558(4) .
Sm1 F5 2.261(2) .
Sm1 F5 2.289(2) 3_766
F1 C27 1.377(5) .
N1 C1 1.328(4) .
N1 C2 1.431(4) .
C1 H1 0.9500 .
C1 N2 1.319(4) .
F2 C28 1.361(6) .
N2 C14 1.441(4) .
C2 C3 1.422(5) .
C2 C7 1.400(5) .
F3 C30 1.353(5) .
N3 C26 1.354(6) .
N3 C32 1.466(6) .
C3 C4 1.395(5) .
C3 C8 1.520(5) .
F4 C31 1.351(5) .
N4 C33 1.474(6) .
N4 C34 1.427(6) .
N4 C35 1.473(6) .
C4 H4 0.9500 .
C4 C5 1.384(6) .
F5 Sm1 2.289(2) 3_766
C5 H5 0.9500 .
C5 C6 1.374(6) .
C6 H6 0.9500 .
C6 C7 1.400(5) .
C7 C11 1.516(6) .
C8 H8 1.0000 .
C8 C9 1.534(6) .
C8 C10 1.523(6) .
C9 H9A 0.9800 .
C9 H9B 0.9800 .
C9 H9C 0.9800 .
C10 H10A 0.9800 .
C10 H10B 0.9800 .
C10 H10C 0.9800 .
C11 H11 1.0000 .
C11 C12 1.538(7) .
C11 C13 1.544(8) .
C12 H12A 0.9800 .
C12 H12B 0.9800 .
C12 H12C 0.9800 .
C13 H13A 0.9800 .
C13 H13B 0.9800 .
C13 H13C 0.9800 .
C14 C15 1.390(5) .
C14 C19 1.408(6) .
C15 C16 1.411(6) .
C15 C20 1.508(6) .
C16 H16 0.9500 .
C16 C17 1.366(7) .
C17 H17 0.9500 .
C17 C18 1.371(7) .
C18 H18 0.9500 .
C18 C19 1.405(5) .
C19 C23 1.513(6) .
C20 H20 1.0000 .
C20 C21 1.539(7) .
C20 C22 1.529(7) .
C21 H21A 0.9800 .
C21 H21B 0.9800 .
C21 H21C 0.9800 .
C22 H22A 0.9800 .
C22 H22B 0.9800 .
C22 H22C 0.9800 .
C23 H23 1.0000 .
C23 C24 1.530(7) .
C23 C25 1.531(6) .
C24 H24A 0.9800 .
C24 H24B 0.9800 .
C24 H24C 0.9800 .
C25 H25A 0.9800 .
C25 H25B 0.9800 .
C25 H25C 0.9800 .
C26 C27 1.387(6) .
C26 C31 1.422(6) .
C27 C28 1.368(7) .
C28 C29 1.379(7) .
C29 H29 0.9500 .
C29 C30 1.351(8) .
C30 C31 1.355(7) .
C32 H32A 0.9900 .
C32 H32B 0.9900 .
C32 C33 1.529(7) .
C33 H33A 0.9900 .
C33 H33B 0.9900 .
C34 H34A 0.9800 .
C34 H34B 0.9800 .
C34 H34C 0.9800 .
C35 H35A 0.9800 .
C35 H35B 0.9800 .
C35 H35C 0.9800 .
C40 D40 0.9500 .
C40 C41 1.364(8) .
C40 C45 1.353(8) .
C41 D41 0.9500 .
C41 C42 1.362(8) .
C42 D42 0.9500 .
C42 C43 1.387(10) .
C43 D43 0.9500 .
C43 C44 1.387(10) .
C44 D44 0.9500 .
C44 C45 1.353(8) .
C45 D45 0.9500 .

loop_
_geom_torsion_atom_site_label_1
_geom_torsion_atom_site_label_2
_geom_torsion_atom_site_label_3
_geom_torsion_atom_site_label_4
_geom_torsion
Sm1 F1 C27 C26 8.6(4)
Sm1 F1 C27 C28 -173.2(3)
Sm1 N1 C1 N2 -0.7(3)
Sm1 N1 C2 C3 -64.0(5)
Sm1 N1 C2 C7 110.6(4)
Sm1 C1 N2 C14 -175.8(4)
Sm1 N2 C14 C15 -87.8(5)
Sm1 N2 C14 C19 87.4(5)
Sm1 N3 C26 C27 -13.0(5)
Sm1 N3 C26 C31 168.9(4)
Sm1 N3 C32 C33 16.9(5)
Sm1 N4 C33 C32 54.0(4)
F1 C27 C28 F2 1.7(6)
F1 C27 C28 C29 179.7(4)
N1 C1 N2 Sm1 0.7(3)
N1 C1 N2 C14 -175.1(3)
N1 C2 C3 C4 173.5(3)
N1 C2 C3 C8 -9.5(5)
N1 C2 C7 C6 -174.4(3)
N1 C2 C7 C11 7.7(6)
C1 N1 C2 C3 107.1(4)
C1 N1 C2 C7 -78.3(4)
C1 N2 C14 C15 84.5(4)
C1 N2 C14 C19 -100.3(4)
F2 C28 C29 C30 178.9(5)
N2 C14 C15 C16 172.8(3)
N2 C14 C15 C20 -6.4(5)
N2 C14 C19 C18 -174.0(3)
N2 C14 C19 C23 7.7(5)
C2 N1 C1 Sm1 -174.7(3)
C2 N1 C1 N2 -175.4(3)
C2 C3 C4 C5 1.3(6)
C2 C3 C8 C9 -78.6(4)
C2 C3 C8 C10 157.2(3)
C2 C7 C11 C12 -135.6(4)
C2 C7 C11 C13 101.1(5)
F3 C30 C31 F4 3.3(7)
F3 C30 C31 C26 -179.4(4)
N3 C26 C27 F1 1.9(6)
N3 C26 C27 C28 -176.1(4)
N3 C26 C31 F4 -5.7(7)
N3 C26 C31 C30 177.0(5)
N3 C32 C33 N4 -49.3(5)
C3 C2 C7 C6 0.1(5)
C3 C2 C7 C11 -177.8(4)
C3 C4 C5 C6 -0.3(6)
C4 C3 C8 C9 98.4(4)
C4 C3 C8 C10 -25.8(5)
C4 C5 C6 C7 -0.9(6)
C5 C6 C7 C2 0.9(6)
C5 C6 C7 C11 178.9(4)
C6 C7 C11 C12 46.4(6)
C6 C7 C11 C13 -76.8(5)
C7 C2 C3 C4 -1.3(5)
C7 C2 C3 C8 175.8(3)
C8 C3 C4 C5 -175.6(4)
C14 C15 C16 C17 1.4(6)
C14 C15 C20 C21 -119.2(5)
C14 C15 C20 C22 120.0(5)
C14 C19 C23 C24 107.3(4)
C14 C19 C23 C25 -130.0(4)
C15 C14 C19 C18 1.3(5)
C15 C14 C19 C23 -177.1(3)
C15 C16 C17 C18 0.9(6)
C16 C15 C20 C21 61.6(6)
C16 C15 C20 C22 -59.2(5)
C16 C17 C18 C19 -2.1(6)
C17 C18 C19 C14 1.0(6)
C17 C18 C19 C23 179.5(4)
C18 C19 C23 C24 -71.1(5)
C18 C19 C23 C25 51.6(5)
C19 C14 C15 C16 -2.4(5)
C19 C14 C15 C20 178.4(4)
C20 C15 C16 C17 -179.4(4)
C26 N3 C32 C33 -157.7(4)
C26 C27 C28 F2 179.7(4)
C26 C27 C28 C29 -2.3(7)
C27 C26 C31 F4 176.1(4)
C27 C26 C31 C30 -1.2(6)
C27 C28 C29 C30 0.9(7)
C28 C29 C30 F3 179.6(4)
C28 C29 C30 C31 0.1(8)
C29 C30 C31 F4 -177.2(5)
C29 C30 C31 C26 0.1(8)
C31 C26 C27 F1 -179.6(3)
C31 C26 C27 C28 2.3(6)
C32 N3 C26 C27 161.5(4)
C32 N3 C26 C31 -16.6(7)
C34 N4 C33 C32 176.2(4)
C35 N4 C33 C32 -60.7(5)
C40 C41 C42 C43 2.1(12)
C41 C40 C45 C44 0.4(11)
C41 C42 C43 C44 -5.1(14)
C42 C43 C44 C45 5.8(15)
C43 C44 C45 C40 -3.3(13)
C45 C40 C41 C42 0.2(12)
